data_1534161
loop_
_publ_author_name
'Angoso, A.'
'Onken, H.'
'Hahn, H.'

_publ_section_title
;
 Zur Struktur der Magnesiumhexaquo-hexahalogenotellurate(IV)
;
_journal_name_full 'Zeitschrift fuer Anorganische und Allgemeine Chemie'
_journal_page_first 223
_journal_page_last 230
_journal_volume 328
_journal_year 1964
_chemical_formula_sum 'Br6 H12 Mg O6 Te'
_chemical_name_systematic '(Mg (H2 O)6) (Te Br6)'
_space_group_IT_number 205
_symmetry_space_group_name_Hall '-P 2ac 2ab 3'
_symmetry_space_group_name_H-M 'P a -3'
_cell_angle_alpha 90
_cell_angle_beta 90
_cell_angle_gamma 90
_cell_formula_units_Z 4
_cell_length_a 11.93
_cell_length_b 11.93
_cell_length_c 11.93
_cell_volume 1697.936
_citation_journal_id_ASTM ZAACAB
_cod_data_source_file Angoso_ZAACAB_1964_1044.cif
_cod_data_source_block H12Br6Mg1O6Te1
_cod_original_formula_sum 'H12 Br6 Mg1 O6 Te1'
_cod_database_code 1534161

loop_
_symmetry_equiv_pos_as_xyz
x,y,z
-x+1/2,-y,z+1/2
x+1/2,-y+1/2,-z
-x,y+1/2,-z+1/2
z,x,y
-z+1/2,-x,y+1/2
z+1/2,-x+1/2,-y
-z,x+1/2,-y+1/2
y,z,x
y+1/2,-z+1/2,-x
-y,z+1/2,-x+1/2
-y+1/2,-z,x+1/2
-x,-y,-z
x-1/2,y,-z-1/2
-x-1/2,y-1/2,z
x,-y-1/2,z-1/2
-z,-x,-y
z-1/2,x,-y-1/2
-z-1/2,x-1/2,y
z,-x-1/2,y-1/2
-y,-z,-x
-y-1/2,z-1/2,x
y,-z-1/2,x-1/2
y-1/2,z,-x-1/2

loop_
_atom_site_label
_atom_site_type_symbol
_atom_site_fract_x
_atom_site_fract_y
_atom_site_fract_z
_atom_site_occupancy
_atom_site_U_iso_or_equiv
Br1 Br-1 0.142 0.159 0.923 1 0.0
Mg1 Mg+2 0.5 0.5 0.5 1 0.0
O1 O-2 0.144 0.633 0.049 1 0.0
Te1 Te+4 0 0 0 1 0.0
